data_4300526
loop_
_publ_author_name
'K. Muller-Buschbaum, Catharina C. Quitmann'

_publ_section_title
;
Homoleptic Rare Earth Dipyridylamides [Ln2(N(NC5H4)2)6],
Ln = Ce, Nd, Sm, Ho,
;
_journal_name_full 'Inorganic Chemistry'
_journal_year 2006
_chemical_formula_moiety '[Nd(N(C5H4N)2)3)]2'
_chemical_formula_sum 'C60 H48 N18 Nd2'
_chemical_formula_weight 1309.65
_chemical_name_common Neodymium-tris-(dipyridylamide)
_space_group_IT_number 14
_symmetry_cell_setting monoclinic
_symmetry_space_group_name_Hall '-P 2yn'
_symmetry_space_group_name_H-M 'P 1 21/n 1'
_cell_angle_alpha 90.00
_cell_angle_beta 101.297(12)
_cell_angle_gamma 90.00
_cell_formula_units_Z 2
_cell_length_a 10.6767(14)
_cell_length_b 15.3285(19)
_cell_length_c 16.444(3)
_cell_measurement_temperature 170(2)
_cell_volume 2639.0(6)
_diffrn_ambient_temperature 170(2)
_exptl_crystal_density_diffrn 1.648
_cod_original_sg_symbol_H-M 'P 21/n'
_cod_database_code 4300526

loop_
_symmetry_equiv_pos_as_xyz
'x, y, z'
'-x+1/2, y+1/2, -z+1/2'
'-x, -y, -z'
'x-1/2, -y-1/2, z-1/2'

loop_
_atom_site_label
_atom_site_type_symbol
_atom_site_fract_x
_atom_site_fract_y
_atom_site_fract_z
_atom_site_U_iso_or_equiv
_atom_site_adp_type
_atom_site_occupancy
_atom_site_symmetry_multiplicity
_atom_site_calc_flag
_atom_site_refinement_flags
_atom_site_disorder_assembly
_atom_site_disorder_group
Nd1 Nd 0.08413(2) 0.600184(14) 0.573767(12) 0.02062(7) Uani 1 1 d . . .
N7 N 0.0736(3) 0.4255(2) 0.5673(2) 0.0248(7) Uani 1 1 d . . .
N9 N 0.2693(4) 0.4914(2) 0.5759(2) 0.0260(7) Uani 1 1 d . . .
N5 N -0.0195(4) 0.7463(2) 0.6048(2) 0.0273(8) Uani 1 1 d . . .
N6 N 0.3895(4) 0.7116(3) 0.5787(2) 0.0285(8) Uani 1 1 d . . .
N2 N -0.0904(4) 0.5654(2) 0.6557(2) 0.0251(7) Uani 1 1 d . . .
C21 C 0.0004(4) 0.3813(2) 0.6151(2) 0.0202(8) Uani 1 1 d . . .
N4 N 0.1891(3) 0.7417(2) 0.5989(2) 0.0261(8) Uani 1 1 d . . .
N1 N 0.1110(4) 0.5856(2) 0.7259(2) 0.0246(8) Uani 1 1 d . . .
C5 C -0.0723(5) 0.5853(3) 0.8029(3) 0.0329(10) Uani 1 1 d . . .
C1 C -0.0142(4) 0.5779(3) 0.7323(2) 0.0239(8) Uani 1 1 d . . .
C2 C -0.2178(5) 0.5602(3) 0.6487(3) 0.0311(10) Uani 1 1 d . . .
C27 C 0.3981(4) 0.4894(3) 0.5890(3) 0.0311(10) Uani 1 1 d . . .
C11 C 0.0928(4) 0.7918(3) 0.6179(2) 0.0247(8) Uani 1 1 d . . .
C25 C 0.0352(5) 0.3651(3) 0.7007(3) 0.0299(10) Uani 1 1 d . . .
C26 C 0.2058(4) 0.4169(3) 0.5872(2) 0.0217(8) Uani 1 1 d . . .
C16 C 0.2990(4) 0.7733(3) 0.5790(2) 0.0269(9) Uani 1 1 d . . .
C4 C -0.2018(5) 0.5808(4) 0.7928(3) 0.0397(12) Uani 1 1 d . . .
C12 C -0.1247(5) 0.7814(3) 0.6241(3) 0.0338(10) Uani 1 1 d . . .
C3 C -0.2789(5) 0.5681(4) 0.7148(3) 0.0366(11) Uani 1 1 d . . .
C15 C 0.0957(5) 0.8774(3) 0.6523(3) 0.0318(10) Uani 1 1 d . . .
C29 C 0.4039(5) 0.3395(3) 0.6268(3) 0.0349(11) Uani 1 1 d . . .
C18 C 0.4315(6) 0.8795(4) 0.5276(3) 0.0445(13) Uani 1 1 d . . .
C14 C -0.0152(6) 0.9117(3) 0.6702(3) 0.0373(11) Uani 1 1 d . . .
C20 C 0.4967(5) 0.7340(4) 0.5532(3) 0.0339(10) Uani 1 1 d . . .
C30 C 0.2723(5) 0.3385(3) 0.6136(3) 0.0296(10) Uani 1 1 d . . .
C19 C 0.5232(5) 0.8161(4) 0.5263(3) 0.0425(12) Uani 1 1 d . . .
C28 C 0.4677(5) 0.4154(3) 0.6136(3) 0.0345(11) Uani 1 1 d . . .
N8 N -0.1162(3) 0.3604(2) 0.5725(2) 0.0259(7) Uani 1 1 d . . .
C6 C 0.2117(4) 0.5961(3) 0.7936(2) 0.0258(8) Uani 1 1 d . . .
N3 N 0.1994(4) 0.5768(3) 0.8711(2) 0.0329(9) Uani 1 1 d . . .
C22 C -0.2013(4) 0.3218(3) 0.6127(3) 0.0287(9) Uani 1 1 d . . .
C17 C 0.3192(5) 0.8595(3) 0.5536(3) 0.0325(10) Uani 1 1 d . . .
C9 C 0.4209(5) 0.6150(4) 0.9203(3) 0.0406(12) Uani 1 1 d . . .
C23 C -0.1735(5) 0.3051(3) 0.6964(3) 0.0319(10) Uani 1 1 d . . .
C7 C 0.3291(5) 0.6259(3) 0.7757(3) 0.0304(10) Uani 1 1 d . . .
C24 C -0.0526(5) 0.3279(3) 0.7414(3) 0.0319(10) Uani 1 1 d . . .
C10 C 0.3035(6) 0.5862(4) 0.9326(3) 0.0414(13) Uani 1 1 d . . .
C13 C -0.1283(6) 0.8645(3) 0.6552(3) 0.0367(11) Uani 1 1 d . . .
C8 C 0.4336(5) 0.6352(3) 0.8401(3) 0.0367(11) Uani 1 1 d . . .
H4 H -0.021(5) 0.594(4) 0.849(3) 0.036(14) Uiso 1 1 d . . .
H12 H 0.173(6) 0.904(4) 0.661(4) 0.041(15) Uiso 1 1 d . . .
H13 H 0.262(5) 0.899(3) 0.556(3) 0.021(11) Uiso 1 1 d . . .
H17 H -0.285(5) 0.306(4) 0.579(3) 0.033(13) Uiso 1 1 d . . .
H21 H 0.446(5) 0.541(4) 0.582(3) 0.035(13) Uiso 1 1 d . . .
H15 H 0.604(5) 0.826(3) 0.506(3) 0.030(13) Uiso 1 1 d . . .
H23 H 0.454(5) 0.280(4) 0.642(3) 0.038(14) Uiso 1 1 d . . .
H10 H -0.209(6) 0.891(4) 0.667(4) 0.046(17) Uiso 1 1 d . . .
H6 H 0.514(5) 0.659(4) 0.823(3) 0.038(15) Uiso 1 1 d . . .
H5 H 0.333(6) 0.640(4) 0.724(4) 0.047(17) Uiso 1 1 d . . .
H18 H -0.237(6) 0.279(4) 0.727(4) 0.048(16) Uiso 1 1 d . . .
H3 H -0.234(6) 0.586(4) 0.839(4) 0.035(15) Uiso 1 1 d . . .
H8 H 0.287(6) 0.578(4) 0.990(4) 0.053(18) Uiso 1 1 d . . .
H11 H -0.009(7) 0.972(5) 0.696(4) 0.07(2) Uiso 1 1 d . . .
H20 H 0.101(6) 0.376(4) 0.722(4) 0.048(18) Uiso 1 1 d . . .
H2 H -0.365(6) 0.567(4) 0.707(4) 0.045(16) Uiso 1 1 d . . .
H16 H 0.559(6) 0.687(4) 0.551(3) 0.046(16) Uiso 1 1 d . . .
H24 H 0.224(6) 0.287(4) 0.625(4) 0.053(17) Uiso 1 1 d . . .
H14 H 0.445(6) 0.942(5) 0.512(4) 0.062(19) Uiso 1 1 d . . .
H9 H -0.206(7) 0.743(4) 0.614(4) 0.062(19) Uiso 1 1 d . . .
H7 H 0.495(6) 0.619(4) 0.971(4) 0.053(18) Uiso 1 1 d . . .
H22 H 0.557(7) 0.411(4) 0.623(4) 0.053(18) Uiso 1 1 d . . .
H19 H -0.035(6) 0.308(4) 0.799(4) 0.055(17) Uiso 1 1 d . . .
H1 H -0.266(6) 0.546(4) 0.592(4) 0.055(18) Uiso 1 1 d . . .

loop_
_atom_site_aniso_label
_atom_site_aniso_U_11
_atom_site_aniso_U_22
_atom_site_aniso_U_33
_atom_site_aniso_U_23
_atom_site_aniso_U_13
_atom_site_aniso_U_12
Nd1 0.02193(11) 0.02185(11) 0.01763(10) -0.00093(9) 0.00272(7) -0.00285(9)
N7 0.0223(17) 0.0282(16) 0.0236(16) 0.0018(14) 0.0038(14) -0.0001(14)
N9 0.0270(18) 0.0267(17) 0.0252(17) -0.0007(15) 0.0068(14) -0.0025(15)
N5 0.0271(19) 0.0268(18) 0.0274(18) 0.0027(15) 0.0039(14) -0.0028(15)
N6 0.0283(19) 0.0332(19) 0.0235(16) -0.0042(15) 0.0037(14) -0.0044(16)
N2 0.0297(19) 0.0205(16) 0.0236(17) -0.0013(14) 0.0016(14) -0.0036(15)
C21 0.0219(19) 0.0203(19) 0.0176(17) 0.0007(14) 0.0014(15) 0.0026(15)
N4 0.0247(18) 0.0260(17) 0.0278(18) 0.0026(14) 0.0058(14) -0.0052(14)
N1 0.0267(18) 0.0240(18) 0.0219(16) -0.0007(14) 0.0021(14) -0.0005(14)
C5 0.035(2) 0.039(3) 0.025(2) -0.0025(19) 0.0078(19) -0.002(2)
C1 0.027(2) 0.0243(19) 0.0211(18) -0.0012(15) 0.0070(16) -0.0005(16)
C2 0.033(2) 0.033(2) 0.029(2) -0.0036(19) 0.0073(18) -0.009(2)
C27 0.025(2) 0.034(2) 0.035(2) -0.0036(19) 0.0059(18) -0.0051(19)
C11 0.028(2) 0.0203(18) 0.0240(19) 0.0014(16) 0.0011(16) -0.0023(17)
C25 0.029(2) 0.035(2) 0.023(2) 0.0007(18) -0.0007(18) 0.002(2)
C26 0.027(2) 0.0212(19) 0.0160(17) -0.0032(14) 0.0034(15) 0.0005(16)
C16 0.029(2) 0.032(2) 0.0190(18) -0.0026(16) 0.0029(16) -0.0057(18)
C4 0.042(3) 0.048(3) 0.034(3) -0.008(2) 0.018(2) -0.004(2)
C12 0.030(2) 0.030(2) 0.043(3) 0.006(2) 0.0089(19) 0.001(2)
C3 0.027(2) 0.044(3) 0.040(3) -0.008(2) 0.009(2) -0.005(2)
C15 0.041(3) 0.027(2) 0.027(2) -0.0038(18) 0.0036(19) -0.006(2)
C29 0.038(3) 0.034(2) 0.033(2) -0.003(2) 0.006(2) 0.007(2)
C18 0.050(3) 0.043(3) 0.043(3) 0.002(2) 0.016(2) -0.015(3)
C14 0.059(3) 0.026(2) 0.030(2) 0.0004(19) 0.017(2) -0.001(2)
C20 0.028(2) 0.046(3) 0.027(2) -0.004(2) 0.0041(18) -0.005(2)
C30 0.033(2) 0.025(2) 0.030(2) 0.0016(18) 0.0043(19) 0.0018(19)
C19 0.037(3) 0.059(3) 0.035(3) -0.002(2) 0.013(2) -0.012(3)
C28 0.023(2) 0.043(3) 0.038(2) -0.003(2) 0.0055(18) 0.002(2)
N8 0.0216(17) 0.0295(18) 0.0260(17) -0.0027(15) 0.0033(14) -0.0012(15)
C6 0.032(2) 0.0242(18) 0.0193(18) -0.0032(17) -0.0006(16) -0.0001(18)
N3 0.039(2) 0.039(2) 0.0200(17) -0.0016(15) 0.0037(16) 0.0035(18)
C22 0.026(2) 0.035(2) 0.026(2) -0.0003(18) 0.0085(17) -0.0046(19)
C17 0.032(2) 0.028(2) 0.039(2) 0.000(2) 0.010(2) -0.007(2)
C9 0.040(3) 0.047(3) 0.029(2) -0.011(2) -0.007(2) 0.008(2)
C23 0.035(2) 0.036(2) 0.029(2) 0.0022(19) 0.0133(18) -0.001(2)
C7 0.029(2) 0.033(2) 0.027(2) 0.0023(18) -0.0004(18) -0.0001(19)
C24 0.039(3) 0.038(2) 0.0193(19) 0.0094(18) 0.0061(18) 0.004(2)
C10 0.049(3) 0.047(3) 0.024(2) -0.005(2) -0.002(2) 0.013(2)
C13 0.047(3) 0.027(2) 0.039(3) 0.004(2) 0.017(2) 0.005(2)
C8 0.030(2) 0.032(2) 0.044(3) -0.002(2) -0.002(2) -0.001(2)

loop_
_geom_bond_atom_site_label_1
_geom_bond_atom_site_label_2
_geom_bond_distance
_geom_bond_site_symmetry_2
_geom_bond_publ_flag
Nd1 N4 2.440(4) . ?
Nd1 N1 2.472(4) . ?
Nd1 N2 2.561(4) . ?
Nd1 N8 2.567(4) 3_566 ?
Nd1 N9 2.582(4) . ?
Nd1 N5 2.592(4) . ?
Nd1 N7 2.616(3) 3_566 ?
Nd1 N7 2.681(4) . ?
Nd1 C21 3.073(4) 3_566 ?
Nd1 Nd1 4.1034(6) 3_566 ?
N7 C21 1.388(6) . ?
N7 C26 1.391(5) . ?
N7 Nd1 2.616(3) 3_566 ?
N9 C27 1.350(6) . ?
N9 C26 1.359(5) . ?
N5 C12 1.340(6) . ?
N5 C11 1.367(6) . ?
N6 C20 1.339(6) . ?
N6 C16 1.353(6) . ?
N2 C2 1.345(6) . ?
N2 C1 1.372(5) . ?
C21 N8 1.342(5) . ?
C21 C25 1.405(6) . ?
C21 Nd1 3.073(4) 3_566 ?
N4 C16 1.367(6) . ?
N4 C11 1.367(6) . ?
N1 C1 1.366(6) . ?
N1 C6 1.396(5) . ?
C5 C4 1.362(7) . ?
C5 C1 1.424(6) . ?
C2 C3 1.379(7) . ?
C27 C28 1.374(7) . ?
C11 C15 1.428(6) . ?
C25 C24 1.377(7) . ?
C26 C30 1.420(6) . ?
C16 C17 1.415(6) . ?
C4 C3 1.394(7) . ?
C12 C13 1.375(7) . ?
C15 C14 1.379(8) . ?
C29 C30 1.378(7) . ?
C29 C28 1.386(7) . ?
C18 C19 1.383(9) . ?
C18 C17 1.384(8) . ?
C14 C13 1.388(8) . ?
C20 C19 1.381(8) . ?
N8 C22 1.359(6) . ?
N8 Nd1 2.567(4) 3_566 ?
C6 N3 1.341(6) . ?
C6 C7 1.418(7) . ?
N3 C10 1.356(6) . ?
C22 C23 1.373(6) . ?
C9 C10 1.381(8) . ?
C9 C8 1.386(8) . ?
C23 C24 1.401(7) . ?
C7 C8 1.386(6) . ?
